data_2230760
loop_
_publ_author_name
'Natarajan, Sampath'
'Mathews, Rita'

_publ_section_title
;
 3-Nitroso-2,4,6,8-tetraphenyl-3,7-diazabicyclo[3.3.1]nonan-9-one
;
_journal_coeditor_code JJ2089
_journal_issue 7
_journal_name_full 'Acta Crystallographica Section E'
_journal_page_first o1686
_journal_paper_doi 10.1107/S1600536811022203
_journal_volume 67
_journal_year 2011
_chemical_formula_iupac 'C31 H27 N3 O2'
_chemical_formula_moiety 'C31 H27 N3 O2'
_chemical_formula_sum 'C31 H27 N3 O2'
_chemical_formula_weight 473.56
_chemical_name_systematic
;
3-Nitroso-2,4,6,8-tetraphenyl-3,7-diazabicyclo[3.3.1]nonan-9-one
;
_space_group_IT_number 14
_symmetry_cell_setting monoclinic
_symmetry_space_group_name_Hall '-P 2ybc'
_symmetry_space_group_name_H-M 'P 1 21/c 1'
_atom_sites_solution_hydrogens geom
_atom_sites_solution_primary direct
_atom_sites_solution_secondary difmap
_audit_creation_method SHELXL97
_cell_angle_alpha 90.00
_cell_angle_beta 104.728(3)
_cell_angle_gamma 90.00
_cell_formula_units_Z 4
_cell_length_a 18.723(4)
_cell_length_b 8.8319(17)
_cell_length_c 15.806(3)
_cell_measurement_reflns_used 19483
_cell_measurement_temperature 293(2)
_cell_measurement_theta_max 27.69
_cell_measurement_theta_min 2.25
_cell_volume 2527.8(9)
_computing_cell_refinement 'SMART (Bruker, 2004)'
_computing_data_collection 'SMART (Bruker, 2004)'
_computing_data_reduction 'SMART (Bruker, 2004)'
_computing_molecular_graphics 'ORTEP-3 (Farrugia, 1997)'
_computing_publication_material 'PLATON (Spek, 2009)'
_computing_structure_refinement 'SHELXL97 (Sheldrick, 2008)'
_computing_structure_solution 'SHELXS97 (Sheldrick, 2008)'
_diffrn_ambient_temperature 293(2)
_diffrn_measured_fraction_theta_full 0.989
_diffrn_measured_fraction_theta_max 0.908
_diffrn_measurement_device_type 'Bruker SMART APEX CCD'
_diffrn_measurement_method \w
_diffrn_radiation_monochromator graphite
_diffrn_radiation_source 'fine-focus sealed tube'
_diffrn_radiation_type MoK\a
_diffrn_radiation_wavelength 0.71073
_diffrn_reflns_av_R_equivalents 0.0556
_diffrn_reflns_av_sigmaI/netI 0.0592
_diffrn_reflns_limit_h_max 21
_diffrn_reflns_limit_h_min -23
_diffrn_reflns_limit_k_max 10
_diffrn_reflns_limit_k_min -11
_diffrn_reflns_limit_l_max 20
_diffrn_reflns_limit_l_min -20
_diffrn_reflns_number 19483
_diffrn_reflns_theta_full 25.00
_diffrn_reflns_theta_max 27.69
_diffrn_reflns_theta_min 2.25
_exptl_absorpt_coefficient_mu 0.079
_exptl_absorpt_correction_type none
_exptl_crystal_colour yellow
_exptl_crystal_density_diffrn 1.244
_exptl_crystal_density_method 'not measured'
_exptl_crystal_description block
_exptl_crystal_F_000 1000
_exptl_crystal_size_max 0.26
_exptl_crystal_size_mid 0.23
_exptl_crystal_size_min 0.21
_refine_diff_density_max 0.322
_refine_diff_density_min -0.292
_refine_ls_extinction_method none
_refine_ls_goodness_of_fit_ref 1.056
_refine_ls_hydrogen_treatment constr
_refine_ls_matrix_type full
_refine_ls_number_parameters 334
_refine_ls_number_reflns 5385
_refine_ls_number_restraints 0
_refine_ls_restrained_S_all 1.056
_refine_ls_R_factor_all 0.1451
_refine_ls_R_factor_gt 0.0811
_refine_ls_shift/su_max 0.000
_refine_ls_shift/su_mean 0.000
_refine_ls_structure_factor_coef Fsqd
_refine_ls_weighting_details 'calc w = 1/[\s^2^(Fo^2^)+(0.0715P)^2^+0.6524P] where P=(Fo^2^+2Fc^2^)/3'
_refine_ls_weighting_scheme calc
_refine_ls_wR_factor_gt 0.1606
_refine_ls_wR_factor_ref 0.1873
_reflns_number_gt 3235
_reflns_number_total 5385
_reflns_threshold_expression I>2\s(I)
_cod_data_source_file jj2089.cif
_cod_data_source_block I
_cod_original_cell_volume 2527.8(8)
_cod_original_sg_symbol_H-M 'P 21/c'
_cod_database_code 2230760
_cod_database_fobs_code 2230760

loop_
_symmetry_equiv_pos_as_xyz
'x, y, z'
'-x, y+1/2, -z+1/2'
'-x, -y, -z'
'x, -y-1/2, z-1/2'

loop_
_atom_site_type_symbol
_atom_site_label
_atom_site_fract_x
_atom_site_fract_y
_atom_site_fract_z
_atom_site_U_iso_or_equiv
_atom_site_adp_type
_atom_site_calc_flag
_atom_site_refinement_flags
_atom_site_occupancy
_atom_site_symmetry_multiplicity
_atom_site_disorder_assembly
_atom_site_disorder_group
O O1 0.16505(12) 0.9901(2) 0.43401(14) 0.0741(6) Uani d . 1 1 . .
O O2 0.33486(19) 0.5848(4) 0.2575(2) 0.0838(10) Uani d P 0.70 1 . .
O O3 0.3644(5) 0.5232(10) 0.3459(6) 0.093(3) Uani d P 0.30 1 . .
N N1 0.27775(12) 0.6798(2) 0.34371(15) 0.0527(6) Uani d . 1 1 . .
N N2 0.32788(19) 0.5919(4) 0.3247(3) 0.0898(11) Uani d . 1 1 . .
N N4 0.35556(12) 0.9558(2) 0.38245(13) 0.0536(6) Uani d . 1 1 . .
H H4 0.3933 0.9259 0.3653 0.064 Uiso calc R 1 1 . .
C C2 0.27407(15) 0.6783(3) 0.43486(18) 0.0516(7) Uani d . 1 1 . .
H H2 0.3192 0.6290 0.4687 0.062 Uiso calc R 1 1 . .
C C3 0.34747(15) 0.9322(3) 0.47096(17) 0.0543(7) Uani d . 1 1 . .
H H3 0.3419 1.0322 0.4953 0.065 Uiso calc R 1 1 . .
C C5 0.29317(15) 1.0350(3) 0.32634(18) 0.0545(7) Uani d . 1 1 . .
H H5 0.2862 1.1294 0.3558 0.065 Uiso calc R 1 1 . .
C C6 0.22947(14) 0.7796(3) 0.27724(17) 0.0503(7) Uani d . 1 1 . .
H H6 0.2550 0.7961 0.2311 0.060 Uiso calc R 1 1 . .
C C7 0.22234(15) 0.9354(3) 0.31808(18) 0.0540(7) Uani d . 1 1 . .
H H7 0.1799 0.9887 0.2809 0.065 Uiso calc R 1 1 . .
C C8 0.27560(15) 0.8422(3) 0.46805(18) 0.0515(7) Uani d . 1 1 . .
H H8 0.2679 0.8404 0.5271 0.062 Uiso calc R 1 1 . .
C C9 0.21246(16) 0.9267(3) 0.40905(19) 0.0549(7) Uani d . 1 1 . .
C C13 0.20946(16) 0.5843(3) 0.44686(19) 0.0580(7) Uani d . 1 1 . .
C C14 0.16836(19) 0.6217(4) 0.5048(2) 0.0810(10) Uani d . 1 1 . .
H H14 0.1786 0.7108 0.5370 0.097 Uiso calc R 1 1 . .
C C15 0.1124(2) 0.5289(5) 0.5158(3) 0.1094(14) Uani d . 1 1 . .
H H15 0.0856 0.5562 0.5555 0.131 Uiso calc R 1 1 . .
C C16 0.0954(2) 0.3983(5) 0.4698(4) 0.1124(15) Uani d . 1 1 . .
H H16 0.0572 0.3367 0.4774 0.135 Uiso calc R 1 1 . .
C C17 0.1357(2) 0.3594(4) 0.4123(3) 0.0961(13) Uani d . 1 1 . .
H H17 0.1248 0.2701 0.3805 0.115 Uiso calc R 1 1 . .
C C18 0.19191(18) 0.4497(3) 0.4006(2) 0.0742(9) Uani d . 1 1 . .
H H18 0.2187 0.4207 0.3611 0.089 Uiso calc R 1 1 . .
C C19 0.15692(15) 0.7006(3) 0.23480(17) 0.0542(7) Uani d . 1 1 . .
C C20 0.09218(17) 0.7261(4) 0.2579(2) 0.0790(10) Uani d . 1 1 . .
H H20 0.0910 0.7970 0.3010 0.095 Uiso calc R 1 1 . .
C C21 0.0286(2) 0.6478(6) 0.2178(3) 0.1031(13) Uani d . 1 1 . .
H H21 -0.0146 0.6645 0.2352 0.124 Uiso calc R 1 1 . .
C C22 0.0291(2) 0.5462(5) 0.1529(3) 0.1059(14) Uani d . 1 1 . .
H H22 -0.0141 0.4959 0.1250 0.127 Uiso calc R 1 1 . .
C C23 0.0928(2) 0.5184(4) 0.1291(2) 0.0902(11) Uani d . 1 1 . .
H H23 0.0934 0.4483 0.0853 0.108 Uiso calc R 1 1 . .
C C24 0.15639(18) 0.5950(4) 0.1703(2) 0.0703(9) Uani d . 1 1 . .
H H24 0.1999 0.5748 0.1543 0.084 Uiso calc R 1 1 . .
C C25 0.30623(15) 1.0759(3) 0.23874(17) 0.0511(7) Uani d . 1 1 . .
C C26 0.26664(17) 1.1952(3) 0.1924(2) 0.0643(8) Uani d . 1 1 . .
H H26 0.2324 1.2468 0.2151 0.077 Uiso calc R 1 1 . .
C C27 0.27791(18) 1.2380(3) 0.1124(2) 0.0707(9) Uani d . 1 1 . .
H H27 0.2507 1.3171 0.0810 0.085 Uiso calc R 1 1 . .
C C28 0.32896(18) 1.1636(3) 0.0797(2) 0.0661(8) Uani d . 1 1 . .
H H28 0.3372 1.1932 0.0265 0.079 Uiso calc R 1 1 . .
C C29 0.36835(16) 1.0447(3) 0.12552(18) 0.0597(8) Uani d . 1 1 . .
H H29 0.4033 0.9944 0.1033 0.072 Uiso calc R 1 1 . .
C C30 0.35600(15) 1.0001(3) 0.20431(18) 0.0562(7) Uani d . 1 1 . .
H H30 0.3817 0.9180 0.2342 0.067 Uiso calc R 1 1 . .
C C31 0.41479(15) 0.8592(3) 0.53034(17) 0.0544(7) Uani d . 1 1 . .
C C32 0.42814(19) 0.8818(4) 0.6201(2) 0.0715(9) Uani d . 1 1 . .
H H32 0.3973 0.9457 0.6414 0.086 Uiso calc R 1 1 . .
C C33 0.4857(2) 0.8118(5) 0.6777(2) 0.0869(11) Uani d . 1 1 . .
H H33 0.4932 0.8268 0.7376 0.104 Uiso calc R 1 1 . .
C C34 0.53198(19) 0.7201(4) 0.6469(3) 0.0856(11) Uani d . 1 1 . .
H H34 0.5714 0.6729 0.6858 0.103 Uiso calc R 1 1 . .
C C35 0.52064(18) 0.6971(4) 0.5588(2) 0.0773(9) Uani d . 1 1 . .
H H35 0.5525 0.6347 0.5381 0.093 Uiso calc R 1 1 . .
C C36 0.46200(17) 0.7664(3) 0.5005(2) 0.0653(8) Uani d . 1 1 . .
H H36 0.4545 0.7501 0.4408 0.078 Uiso calc R 1 1 . .

loop_
_atom_site_aniso_label
_atom_site_aniso_U_11
_atom_site_aniso_U_22
_atom_site_aniso_U_33
_atom_site_aniso_U_12
_atom_site_aniso_U_13
_atom_site_aniso_U_23
O1 0.0797(15) 0.0625(13) 0.0918(15) 0.0167(12) 0.0435(12) -0.0036(11)
O2 0.084(2) 0.102(3) 0.073(2) 0.0220(19) 0.035(2) -0.008(2)
O3 0.071(6) 0.098(7) 0.104(7) 0.057(5) 0.010(5) -0.026(5)
N1 0.0479(13) 0.0444(13) 0.0656(15) 0.0035(11) 0.0142(11) -0.0147(11)
N2 0.061(2) 0.080(2) 0.138(3) 0.0025(17) 0.043(2) -0.046(2)
N4 0.0585(14) 0.0537(13) 0.0498(13) 0.0027(11) 0.0160(11) 0.0018(10)
C2 0.0512(16) 0.0430(15) 0.0568(16) 0.0047(12) 0.0065(12) -0.0032(12)
C3 0.0674(19) 0.0408(15) 0.0549(17) -0.0088(13) 0.0158(14) -0.0089(12)
C5 0.0640(18) 0.0404(14) 0.0599(17) 0.0002(13) 0.0170(14) -0.0034(13)
C6 0.0507(16) 0.0524(16) 0.0493(15) -0.0006(13) 0.0153(12) -0.0047(12)
C7 0.0532(17) 0.0478(16) 0.0607(17) 0.0107(13) 0.0141(13) 0.0007(13)
C8 0.0606(17) 0.0444(15) 0.0523(16) 0.0012(13) 0.0191(13) -0.0053(12)
C9 0.0620(18) 0.0377(14) 0.0709(19) -0.0018(13) 0.0276(15) -0.0084(13)
C13 0.0533(18) 0.0453(16) 0.0697(19) 0.0009(13) 0.0050(15) 0.0067(14)
C14 0.075(2) 0.068(2) 0.108(3) -0.0119(18) 0.038(2) 0.0035(19)
C15 0.087(3) 0.107(3) 0.147(4) -0.019(3) 0.053(3) 0.012(3)
C16 0.074(3) 0.093(3) 0.162(5) -0.028(2) 0.017(3) 0.031(3)
C17 0.079(3) 0.056(2) 0.132(4) -0.022(2) -0.012(2) 0.009(2)
C18 0.073(2) 0.0497(18) 0.089(2) -0.0035(16) 0.0001(17) 0.0031(16)
C19 0.0469(16) 0.0601(17) 0.0524(16) -0.0047(13) 0.0067(13) 0.0097(14)
C20 0.0501(19) 0.103(3) 0.079(2) 0.0021(18) 0.0086(16) 0.004(2)
C21 0.053(2) 0.148(4) 0.101(3) -0.005(2) 0.006(2) 0.023(3)
C22 0.074(3) 0.123(4) 0.102(3) -0.043(3) -0.013(2) 0.024(3)
C23 0.086(3) 0.089(3) 0.083(2) -0.032(2) 0.000(2) -0.005(2)
C24 0.076(2) 0.069(2) 0.0625(19) -0.0207(17) 0.0114(16) -0.0060(16)
C25 0.0558(17) 0.0409(14) 0.0543(16) -0.0061(13) 0.0098(13) 0.0000(12)
C26 0.071(2) 0.0507(17) 0.073(2) 0.0058(15) 0.0221(16) 0.0036(15)
C27 0.086(2) 0.0535(18) 0.072(2) 0.0068(17) 0.0191(18) 0.0160(16)
C28 0.081(2) 0.0608(19) 0.0581(18) -0.0090(17) 0.0204(16) 0.0047(15)
C29 0.0651(19) 0.0565(18) 0.0562(18) -0.0012(15) 0.0130(14) -0.0037(14)
C30 0.0600(18) 0.0480(16) 0.0574(17) 0.0004(14) 0.0087(14) -0.0002(13)
C31 0.0575(18) 0.0530(16) 0.0503(16) -0.0200(14) 0.0089(13) -0.0020(13)
C32 0.075(2) 0.079(2) 0.0576(19) -0.0224(18) 0.0117(17) -0.0106(16)
C33 0.080(3) 0.113(3) 0.056(2) -0.040(2) -0.0030(19) 0.004(2)
C34 0.064(2) 0.096(3) 0.082(3) -0.028(2) -0.0077(19) 0.020(2)
C35 0.061(2) 0.078(2) 0.088(3) -0.0081(17) 0.0083(18) 0.0080(19)
C36 0.0650(19) 0.068(2) 0.0611(18) -0.0108(17) 0.0129(16) -0.0003(16)

loop_
_atom_type_symbol
_atom_type_description
_atom_type_scat_dispersion_real
_atom_type_scat_dispersion_imag
_atom_type_scat_source
C C 0.0033 0.0016 'International Tables Vol C Tables 4.2.6.8 and 6.1.1.4'
H H 0.0000 0.0000 'International Tables Vol C Tables 4.2.6.8 and 6.1.1.4'
N N 0.0061 0.0033 'International Tables Vol C Tables 4.2.6.8 and 6.1.1.4'
O O 0.0106 0.0060 'International Tables Vol C Tables 4.2.6.8 and 6.1.1.4'

loop_
_geom_angle_atom_site_label_1
_geom_angle_atom_site_label_2
_geom_angle_atom_site_label_3
_geom_angle_site_symmetry_1
_geom_angle_site_symmetry_3
_geom_angle
_geom_angle_publ_flag
N2 O3 O2 . . 48.6(5) ?
N2 N1 C2 . . 115.9(3) ?
N2 N1 C6 . . 122.1(3) ?
C2 N1 C6 . . 122.0(2) ?
O3 N2 O2 . . 93.1(7) ?
O3 N2 N1 . . 145.5(9) ?
O2 N2 N1 . . 121.4(5) ?
C5 N4 C3 . . 113.0(2) ?
C5 N4 H4 . . 123.5 ?
C3 N4 H4 . . 123.5 ?
N1 C2 C13 . . 111.5(2) ?
N1 C2 C8 . . 109.1(2) ?
C13 C2 C8 . . 114.7(2) ?
N1 C2 H2 . . 107.0 ?
C13 C2 H2 . . 107.0 ?
C8 C2 H2 . . 107.0 ?
N4 C3 C31 . . 112.5(2) ?
N4 C3 C8 . . 110.2(2) ?
C31 C3 C8 . . 112.3(2) ?
N4 C3 H3 . . 107.2 ?
C31 C3 H3 . . 107.2 ?
C8 C3 H3 . . 107.2 ?
N4 C5 C25 . . 112.5(2) ?
N4 C5 C7 . . 108.2(2) ?
C25 C5 C7 . . 112.9(2) ?
N4 C5 H5 . . 107.7 ?
C25 C5 H5 . . 107.7 ?
C7 C5 H5 . . 107.7 ?
N1 C6 C19 . . 110.7(2) ?
N1 C6 C7 . . 109.6(2) ?
C19 C6 C7 . . 115.5(2) ?
N1 C6 H6 . . 106.8 ?
C19 C6 H6 . . 106.8 ?
C7 C6 H6 . . 106.8 ?
C9 C7 C6 . . 113.7(2) ?
C9 C7 C5 . . 104.9(2) ?
C6 C7 C5 . . 112.0(2) ?
C9 C7 H7 . . 108.7 ?
C6 C7 H7 . . 108.7 ?
C5 C7 H7 . . 108.7 ?
C9 C8 C2 . . 108.2(2) ?
C9 C8 C3 . . 107.6(2) ?
C2 C8 C3 . . 115.7(2) ?
C9 C8 H8 . . 108.4 ?
C2 C8 H8 . . 108.4 ?
C3 C8 H8 . . 108.4 ?
O1 C9 C7 . . 125.1(3) ?
O1 C9 C8 . . 124.0(3) ?
C7 C9 C8 . . 110.6(2) ?
C14 C13 C18 . . 117.2(3) ?
C14 C13 C2 . . 123.3(3) ?
C18 C13 C2 . . 119.4(3) ?
C13 C14 C15 . . 120.9(4) ?
C13 C14 H14 . . 119.6 ?
C15 C14 H14 . . 119.6 ?
C16 C15 C14 . . 121.4(4) ?
C16 C15 H15 . . 119.3 ?
C14 C15 H15 . . 119.3 ?
C15 C16 C17 . . 118.4(4) ?
C15 C16 H16 . . 120.8 ?
C17 C16 H16 . . 120.8 ?
C16 C17 C18 . . 121.2(4) ?
C16 C17 H17 . . 119.4 ?
C18 C17 H17 . . 119.4 ?
C17 C18 C13 . . 120.9(4) ?
C17 C18 H18 . . 119.6 ?
C13 C18 H18 . . 119.6 ?
C20 C19 C24 . . 117.8(3) ?
C20 C19 C6 . . 123.9(3) ?
C24 C19 C6 . . 118.2(3) ?
C19 C20 C21 . . 120.9(4) ?
C19 C20 H20 . . 119.6 ?
C21 C20 H20 . . 119.6 ?
C22 C21 C20 . . 120.2(4) ?
C22 C21 H21 . . 119.9 ?
C20 C21 H21 . . 119.9 ?
C23 C22 C21 . . 120.1(4) ?
C23 C22 H22 . . 120.0 ?
C21 C22 H22 . . 120.0 ?
C22 C23 C24 . . 119.5(4) ?
C22 C23 H23 . . 120.3 ?
C24 C23 H23 . . 120.3 ?
C23 C24 C19 . . 121.6(3) ?
C23 C24 H24 . . 119.2 ?
C19 C24 H24 . . 119.2 ?
C30 C25 C26 . . 119.3(3) ?
C30 C25 C5 . . 122.2(2) ?
C26 C25 C5 . . 118.5(3) ?
C25 C26 C27 . . 120.3(3) ?
C25 C26 H26 . . 119.9 ?
C27 C26 H26 . . 119.9 ?
C28 C27 C26 . . 119.8(3) ?
C28 C27 H27 . . 120.1 ?
C26 C27 H27 . . 120.1 ?
C27 C28 C29 . . 120.1(3) ?
C27 C28 H28 . . 120.0 ?
C29 C28 H28 . . 120.0 ?
C28 C29 C30 . . 120.1(3) ?
C28 C29 H29 . . 120.0 ?
C30 C29 H29 . . 120.0 ?
C25 C30 C29 . . 120.4(3) ?
C25 C30 H30 . . 119.8 ?
C29 C30 H30 . . 119.8 ?
C36 C31 C32 . . 118.1(3) ?
C36 C31 C3 . . 123.3(3) ?
C32 C31 C3 . . 118.5(3) ?
C33 C32 C31 . . 121.4(3) ?
C33 C32 H32 . . 119.3 ?
C31 C32 H32 . . 119.3 ?
C34 C33 C32 . . 119.6(3) ?
C34 C33 H33 . . 120.2 ?
C32 C33 H33 . . 120.2 ?
C33 C34 C35 . . 120.2(3) ?
C33 C34 H34 . . 119.9 ?
C35 C34 H34 . . 119.9 ?
C34 C35 C36 . . 120.2(3) ?
C34 C35 H35 . . 119.9 ?
C36 C35 H35 . . 119.9 ?
C31 C36 C35 . . 120.4(3) ?
C31 C36 H36 . . 119.8 ?
C35 C36 H36 . . 119.8 ?

loop_
_geom_bond_atom_site_label_1
_geom_bond_atom_site_label_2
_geom_bond_site_symmetry_2
_geom_bond_distance
_geom_bond_publ_flag
O1 C9 . 1.198(3) ?
O2 N2 . 1.106(4) ?
O2 O3 . 1.471(10) ?
O3 N2 . 0.912(7) ?
N1 N2 . 1.310(4) ?
N1 C2 . 1.460(3) ?
N1 C6 . 1.488(3) ?
N4 C5 . 1.454(3) ?
N4 C3 . 1.460(3) ?
N4 H4 . 0.8600 ?
C2 C13 . 1.518(4) ?
C2 C8 . 1.537(3) ?
C2 H2 . 0.9800 ?
C3 C31 . 1.511(4) ?
C3 C8 . 1.553(4) ?
C3 H3 . 0.9800 ?
C5 C25 . 1.510(4) ?
C5 C7 . 1.569(4) ?
C5 H5 . 0.9800 ?
C6 C19 . 1.522(4) ?
C6 C7 . 1.541(4) ?
C6 H6 . 0.9800 ?
C7 C9 . 1.498(4) ?
C7 H7 . 0.9800 ?
C8 C9 . 1.505(4) ?
C8 H8 . 0.9800 ?
C13 C14 . 1.378(4) ?
C13 C18 . 1.390(4) ?
C14 C15 . 1.376(5) ?
C14 H14 . 0.9300 ?
C15 C16 . 1.357(6) ?
C15 H15 . 0.9300 ?
C16 C17 . 1.365(6) ?
C16 H16 . 0.9300 ?
C17 C18 . 1.370(5) ?
C17 H17 . 0.9300 ?
C18 H18 . 0.9300 ?
C19 C20 . 1.370(4) ?
C19 C24 . 1.380(4) ?
C20 C21 . 1.383(5) ?
C20 H20 . 0.9300 ?
C21 C22 . 1.365(6) ?
C21 H21 . 0.9300 ?
C22 C23 . 1.360(5) ?
C22 H22 . 0.9300 ?
C23 C24 . 1.381(4) ?
C23 H23 . 0.9300 ?
C24 H24 . 0.9300 ?
C25 C30 . 1.368(4) ?
C25 C26 . 1.385(4) ?
C26 C27 . 1.387(4) ?
C26 H26 . 0.9300 ?
C27 C28 . 1.364(4) ?
C27 H27 . 0.9300 ?
C28 C29 . 1.378(4) ?
C28 H28 . 0.9300 ?
C29 C30 . 1.381(4) ?
C29 H29 . 0.9300 ?
C30 H30 . 0.9300 ?
C31 C36 . 1.374(4) ?
C31 C32 . 1.391(4) ?
C32 C33 . 1.369(5) ?
C32 H32 . 0.9300 ?
C33 C34 . 1.364(5) ?
C33 H33 . 0.9300 ?
C34 C35 . 1.369(5) ?
C34 H34 . 0.9300 ?
C35 C36 . 1.384(4) ?
C35 H35 . 0.9300 ?
C36 H36 . 0.9300 ?

loop_
_geom_hbond_atom_site_label_D
_geom_hbond_atom_site_label_H
_geom_hbond_atom_site_label_A
_geom_hbond_site_symmetry_A
_geom_hbond_distance_DH
_geom_hbond_distance_HA
_geom_hbond_distance_DA
_geom_hbond_angle_DHA
C18 H18 O3 . 0.93 2.94 3.6070(10) 130
C20 H20 O1 . 0.93 2.79 3.622(4) 150
C24 H24 O2 . 0.93 2.64 3.276(5) 126
C36 H36 O3 . 0.93 2.80 3.415(9) 125
C17 H17 O1 1_545 0.93 2.66 3.311(4) 128
C22 H22 O1 2_545 0.93 2.74 3.579(5) 150
C32 H32 O2 4_576 0.93 2.43 3.127(6) 132
C34 H34 O3 3_666 0.93 2.24 2.8780(10) 125
C29 H29 Cg1 4_564 0.93 2.87 3.677 146

loop_
_geom_torsion_atom_site_label_1
_geom_torsion_atom_site_label_2
_geom_torsion_atom_site_label_3
_geom_torsion_atom_site_label_4
_geom_torsion_site_symmetry_1
_geom_torsion_site_symmetry_2
_geom_torsion_site_symmetry_3
_geom_torsion_site_symmetry_4
_geom_torsion
_geom_torsion_publ_flag
O2 O3 N2 N1 . . . . 178.8(13) ?
O3 O2 N2 N1 . . . . -179.2(9) ?
C2 N1 N2 O3 . . . . 1.2(14) ?
C6 N1 N2 O3 . . . . 178.9(13) ?
C2 N1 N2 O2 . . . . 179.8(3) ?
C6 N1 N2 O2 . . . . -2.5(5) ?
N2 N1 C2 C13 . . . . -102.7(3) ?
C6 N1 C2 C13 . . . . 79.6(3) ?
N2 N1 C2 C8 . . . . 129.5(3) ?
C6 N1 C2 C8 . . . . -48.2(3) ?
C5 N4 C3 C31 . . . . -176.2(2) ?
C5 N4 C3 C8 . . . . 57.7(3) ?
C3 N4 C5 C25 . . . . 172.9(2) ?
C3 N4 C5 C7 . . . . -61.8(3) ?
N2 N1 C6 C19 . . . . 93.7(3) ?
C2 N1 C6 C19 . . . . -88.8(3) ?
N2 N1 C6 C7 . . . . -137.7(3) ?
C2 N1 C6 C7 . . . . 39.8(3) ?
N1 C6 C7 C9 . . . . -42.0(3) ?
C19 C6 C7 C9 . . . . 83.9(3) ?
N1 C6 C7 C5 . . . . 76.7(3) ?
C19 C6 C7 C5 . . . . -157.4(2) ?
N4 C5 C7 C9 . . . . 63.2(3) ?
C25 C5 C7 C9 . . . . -171.7(2) ?
N4 C5 C7 C6 . . . . -60.6(3) ?
C25 C5 C7 C6 . . . . 64.6(3) ?
N1 C2 C8 C9 . . . . 56.8(3) ?
C13 C2 C8 C9 . . . . -69.1(3) ?
N1 C2 C8 C3 . . . . -63.9(3) ?
C13 C2 C8 C3 . . . . 170.1(2) ?
N4 C3 C8 C9 . . . . -55.1(3) ?
C31 C3 C8 C9 . . . . 178.7(2) ?
N4 C3 C8 C2 . . . . 66.0(3) ?
C31 C3 C8 C2 . . . . -60.3(3) ?
C6 C7 C9 O1 . . . . -129.3(3) ?
C5 C7 C9 O1 . . . . 108.0(3) ?
C6 C7 C9 C8 . . . . 57.3(3) ?
C5 C7 C9 C8 . . . . -65.3(3) ?
C2 C8 C9 O1 . . . . 122.8(3) ?
C3 C8 C9 O1 . . . . -111.6(3) ?
C2 C8 C9 C7 . . . . -63.8(3) ?
C3 C8 C9 C7 . . . . 61.8(3) ?
N1 C2 C13 C14 . . . . -143.8(3) ?
C8 C2 C13 C14 . . . . -19.1(4) ?
N1 C2 C13 C18 . . . . 39.2(3) ?
C8 C2 C13 C18 . . . . 163.9(2) ?
C18 C13 C14 C15 . . . . -0.1(5) ?
C2 C13 C14 C15 . . . . -177.2(3) ?
C13 C14 C15 C16 . . . . -0.4(6) ?
C14 C15 C16 C17 . . . . 0.5(7) ?
C15 C16 C17 C18 . . . . -0.2(6) ?
C16 C17 C18 C13 . . . . -0.2(5) ?
C14 C13 C18 C17 . . . . 0.4(5) ?
C2 C13 C18 C17 . . . . 177.6(3) ?
N1 C6 C19 C20 . . . . 99.8(3) ?
C7 C6 C19 C20 . . . . -25.5(4) ?
N1 C6 C19 C24 . . . . -79.0(3) ?
C7 C6 C19 C24 . . . . 155.7(3) ?
C24 C19 C20 C21 . . . . 0.2(5) ?
C6 C19 C20 C21 . . . . -178.6(3) ?
C19 C20 C21 C22 . . . . -1.6(6) ?
C20 C21 C22 C23 . . . . 1.9(6) ?
C21 C22 C23 C24 . . . . -0.7(6) ?
C22 C23 C24 C19 . . . . -0.7(5) ?
C20 C19 C24 C23 . . . . 0.9(5) ?
C6 C19 C24 C23 . . . . 179.8(3) ?
N4 C5 C25 C30 . . . . 23.0(3) ?
C7 C5 C25 C30 . . . . -99.8(3) ?
N4 C5 C25 C26 . . . . -156.5(2) ?
C7 C5 C25 C26 . . . . 80.7(3) ?
C30 C25 C26 C27 . . . . -0.6(4) ?
C5 C25 C26 C27 . . . . 178.9(3) ?
C25 C26 C27 C28 . . . . -0.9(5) ?
C26 C27 C28 C29 . . . . 1.1(5) ?
C27 C28 C29 C30 . . . . 0.3(4) ?
C26 C25 C30 C29 . . . . 2.0(4) ?
C5 C25 C30 C29 . . . . -177.5(2) ?
C28 C29 C30 C25 . . . . -1.8(4) ?
N4 C3 C31 C36 . . . . -27.2(4) ?
C8 C3 C31 C36 . . . . 97.7(3) ?
N4 C3 C31 C32 . . . . 155.5(2) ?
C8 C3 C31 C32 . . . . -79.5(3) ?
C36 C31 C32 C33 . . . . -1.2(4) ?
C3 C31 C32 C33 . . . . 176.2(3) ?
C31 C32 C33 C34 . . . . 1.2(5) ?
C32 C33 C34 C35 . . . . -0.5(5) ?
C33 C34 C35 C36 . . . . -0.2(5) ?
C32 C31 C36 C35 . . . . 0.5(4) ?
C3 C31 C36 C35 . . . . -176.8(3) ?
C34 C35 C36 C31 . . . . 0.2(5) ?
